data_7106917
loop_
_publ_author_name
'Qin-Hua Li'
' Min-Chao Tong'
'Jun Li'
'Hai-Yan Tao'
'Chun-Jiang Wang'

_publ_section_title
;
 Asymmetric construction of trifluoromethylated pyrrolidines via
 Cu(I)-catalyzed 1,3-dipolar cycloaddition of azomethine ylides with
 4,4,4-trifluorocrotonates
;
_journal_name_full Chem.Commun.
_journal_page_first 11110
_journal_paper_doi 10.1039/c1cc14295j
_journal_volume 47
_journal_year 2011
_chemical_absolute_configuration 7S,8R,9S.10R
_chemical_formula_sum 'C23 H21 Cl F3 N O5'
_chemical_formula_weight 483.86
_chemical_name_systematic
;
?
;
_space_group_IT_number 19
_symmetry_cell_setting orthorhombic
_symmetry_space_group_name_Hall 'P 2ac 2ab'
_symmetry_space_group_name_H-M 'P 21 21 21'
_atom_sites_solution_hydrogens geom
_atom_sites_solution_primary direct
_atom_sites_solution_secondary difmap
_audit_creation_method SHELXL-97
_cell_angle_alpha 90.00
_cell_angle_beta 90.00
_cell_angle_gamma 90.00
_cell_formula_units_Z 4
_cell_length_a 8.6745(12)
_cell_length_b 13.3919(18)
_cell_length_c 19.262(3)
_cell_measurement_temperature 293(2)
_cell_volume 2237.6(6)
_computing_cell_refinement 'Bruker SMART'
_computing_data_collection 'Bruker SMART'
_computing_data_reduction 'Bruker SAINT'
_computing_molecular_graphics 'Bruker SHELXTL'
_computing_publication_material 'Bruker SHELXTL'
_computing_structure_refinement 'SHELXL-97 (Sheldrick, 1997)'
_computing_structure_solution 'SHELXS-97 (Sheldrick, 1990)'
_diffrn_ambient_temperature 293(2)
_diffrn_measured_fraction_theta_full 0.999
_diffrn_measured_fraction_theta_max 0.999
_diffrn_radiation_monochromator graphite
_diffrn_radiation_source 'fine-focus sealed tube'
_diffrn_radiation_type MoK\a
_diffrn_radiation_wavelength 0.71073
_diffrn_reflns_av_R_equivalents 0.0219
_diffrn_reflns_av_sigmaI/netI 0.0265
_diffrn_reflns_limit_h_max 10
_diffrn_reflns_limit_h_min -10
_diffrn_reflns_limit_k_max 13
_diffrn_reflns_limit_k_min -16
_diffrn_reflns_limit_l_max 21
_diffrn_reflns_limit_l_min -24
_diffrn_reflns_number 12954
_diffrn_reflns_theta_full 26.49
_diffrn_reflns_theta_max 26.49
_diffrn_reflns_theta_min 2.58
_exptl_absorpt_coefficient_mu 0.231
_exptl_absorpt_correction_T_max 0.9531
_exptl_absorpt_correction_T_min 0.9297
_exptl_absorpt_correction_type multi-scan
_exptl_absorpt_process_details SADABS
_exptl_crystal_density_diffrn 1.436
_exptl_crystal_density_method 'not measured'
_exptl_crystal_description block
_exptl_crystal_F_000 1000
_exptl_crystal_size_max 0.32
_exptl_crystal_size_mid 0.28
_exptl_crystal_size_min 0.21
_refine_diff_density_max 0.173
_refine_diff_density_min -0.181
_refine_diff_density_rms 0.029
_refine_ls_abs_structure_details 'Flack H D (1983), Acta Cryst. A39, 876-881'
_refine_ls_abs_structure_Flack 0.08(7)
_refine_ls_extinction_coef 0.0032(6)
_refine_ls_extinction_expression Fc^*^=kFc[1+0.001xFc^2^\l^3^/sin(2\q)]^-1/4^
_refine_ls_extinction_method SHELXL
_refine_ls_goodness_of_fit_ref 1.025
_refine_ls_hydrogen_treatment constr
_refine_ls_matrix_type full
_refine_ls_number_parameters 301
_refine_ls_number_reflns 4613
_refine_ls_number_restraints 0
_refine_ls_restrained_S_all 1.025
_refine_ls_R_factor_all 0.0500
_refine_ls_R_factor_gt 0.0353
_refine_ls_shift/su_max 0.001
_refine_ls_shift/su_mean 0.000
_refine_ls_structure_factor_coef Fsqd
_refine_ls_weighting_details 'calc w=1/[\s^2^(Fo^2^)+(0.0366P)^2^+0.3021P] where P=(Fo^2^+2Fc^2^)/3'
_refine_ls_weighting_scheme calc
_refine_ls_wR_factor_gt 0.0775
_refine_ls_wR_factor_ref 0.0845
_reflns_number_gt 3670
_reflns_number_total 4613
_reflns_threshold_expression >2sigma(I)
_cod_data_source_file c1cc14295j.txt
_cod_data_source_block 110307ltl_0m
_cod_original_cell_volume 2237.6(5)
_cod_original_sg_symbol_H-M P2(1)2(1)2(1)
_cod_database_code 7106917

loop_
_symmetry_equiv_pos_as_xyz
'x, y, z'
'-x+1/2, -y, z+1/2'
'-x, y+1/2, -z+1/2'
'x+1/2, -y+1/2, -z'

loop_
_atom_site_label
_atom_site_type_symbol
_atom_site_fract_x
_atom_site_fract_y
_atom_site_fract_z
_atom_site_U_iso_or_equiv
_atom_site_adp_type
_atom_site_occupancy
_atom_site_symmetry_multiplicity
_atom_site_calc_flag
_atom_site_refinement_flags
C1 C 0.8060(3) 0.66515(16) 0.79507(11) 0.0539(6) Uani 1 1 d .
C2 C 0.8531(3) 0.62126(16) 0.73467(12) 0.0547(6) Uani 1 1 d .
H2 H 0.9515 0.5942 0.7311 0.066 Uiso 1 1 calc R
C3 C 0.7523(3) 0.61755(16) 0.67870(11) 0.0493(5) Uani 1 1 d .
H3 H 0.7838 0.5886 0.6372 0.059 Uiso 1 1 calc R
C4 C 0.6060(2) 0.65638(14) 0.68432(9) 0.0418(5) Uani 1 1 d .
C5 C 0.5620(3) 0.69944(16) 0.74635(10) 0.0520(5) Uani 1 1 d .
H5 H 0.4634 0.7261 0.7505 0.062 Uiso 1 1 calc R
C6 C 0.6612(3) 0.70370(16) 0.80234(11) 0.0572(6) Uani 1 1 d .
H6 H 0.6300 0.7322 0.8441 0.069 Uiso 1 1 calc R
C7 C 0.4911(2) 0.65505(14) 0.62483(9) 0.0405(4) Uani 1 1 d .
H7 H 0.4580 0.7241 0.6169 0.049 Uiso 1 1 calc R
C8 C 0.3445(2) 0.59217(15) 0.63839(10) 0.0424(4) Uani 1 1 d .
H8 H 0.2621 0.6355 0.6557 0.051 Uiso 1 1 calc R
C9 C 0.3034(2) 0.55505(15) 0.56517(10) 0.0431(5) Uani 1 1 d .
H9 H 0.2646 0.6142 0.5408 0.052 Uiso 1 1 calc R
C10 C 0.4596(2) 0.53274(14) 0.53133(9) 0.0407(4) Uani 1 1 d .
H10 H 0.4481 0.5425 0.4812 0.049 Uiso 1 1 calc R
C11 C 0.6320(3) 0.68034(14) 0.51750(10) 0.0475(5) Uani 1 1 d .
C12 C 0.6658(3) 0.65086(14) 0.44423(10) 0.0451(5) Uani 1 1 d .
C13 C 0.7759(3) 0.58086(17) 0.42847(13) 0.0643(6) Uani 1 1 d .
H13 H 0.8264 0.5466 0.4638 0.077 Uiso 1 1 calc R
C14 C 0.8115(3) 0.5615(2) 0.35932(17) 0.0804(9) Uani 1 1 d .
H14 H 0.8861 0.5142 0.3485 0.096 Uiso 1 1 calc R
C15 C 0.7385(4) 0.6110(2) 0.30760(14) 0.0738(8) Uani 1 1 d .
H15 H 0.7644 0.5981 0.2616 0.089 Uiso 1 1 calc R
C16 C 0.6280(3) 0.67925(19) 0.32249(11) 0.0668(7) Uani 1 1 d .
H16 H 0.5770 0.7121 0.2867 0.080 Uiso 1 1 calc R
C17 C 0.5907(3) 0.70024(17) 0.39111(11) 0.0557(6) Uani 1 1 d .
H17 H 0.5154 0.7474 0.4013 0.067 Uiso 1 1 calc R
C18 C 0.3719(2) 0.50783(16) 0.68949(10) 0.0458(5) Uani 1 1 d .
C19 C 0.2774(4) 0.4308(2) 0.79139(12) 0.0784(8) Uani 1 1 d .
H19A H 0.2080 0.3770 0.7786 0.094 Uiso 1 1 calc R
H19B H 0.3814 0.4043 0.7931 0.094 Uiso 1 1 calc R
C20 C 0.2359(5) 0.4696(3) 0.85688(15) 0.1126(13) Uani 1 1 d .
H20A H 0.2983 0.5269 0.8671 0.169 Uiso 1 1 calc R
H20B H 0.2519 0.4195 0.8918 0.169 Uiso 1 1 calc R
H20C H 0.1292 0.4886 0.8563 0.169 Uiso 1 1 calc R
C21 C 0.1728(3) 0.48091(18) 0.56259(12) 0.0568(6) Uani 1 1 d .
C22 C 0.5272(2) 0.42915(15) 0.54272(10) 0.0460(5) Uani 1 1 d .
C23 C 0.7470(4) 0.3344(2) 0.56539(19) 0.0955(10) Uani 1 1 d .
H23A H 0.6904 0.2959 0.5988 0.143 Uiso 1 1 calc R
H23B H 0.8513 0.3426 0.5810 0.143 Uiso 1 1 calc R
H23C H 0.7467 0.3004 0.5215 0.143 Uiso 1 1 calc R
Cl1 Cl 0.93225(9) 0.66989(5) 0.86545(4) 0.0841(2) Uani 1 1 d .
F1 F 0.14798(18) 0.44664(11) 0.49896(7) 0.0801(4) Uani 1 1 d .
F2 F 0.18464(16) 0.40296(10) 0.60419(7) 0.0701(4) Uani 1 1 d .
F3 F 0.04131(16) 0.52782(12) 0.58123(9) 0.0855(5) Uani 1 1 d .
N1 N 0.55186(19) 0.61640(11) 0.55838(7) 0.0392(4) Uani 1 1 d .
O1 O 0.6773(2) 0.76051(12) 0.54005(8) 0.0761(6) Uani 1 1 d .
O2 O 0.47186(18) 0.44716(11) 0.68434(7) 0.0568(4) Uani 1 1 d .
O3 O 0.26834(19) 0.51115(13) 0.74002(8) 0.0645(4) Uani 1 1 d .
O4 O 0.67592(18) 0.43094(10) 0.55758(8) 0.0578(4) Uani 1 1 d .
O5 O 0.45310(19) 0.35518(11) 0.53343(9) 0.0667(5) Uani 1 1 d .

loop_
_atom_site_aniso_label
_atom_site_aniso_U_11
_atom_site_aniso_U_22
_atom_site_aniso_U_33
_atom_site_aniso_U_23
_atom_site_aniso_U_13
_atom_site_aniso_U_12
C1 0.0629(15) 0.0467(12) 0.0521(12) 0.0013(10) -0.0158(11) -0.0023(11)
C2 0.0464(13) 0.0539(13) 0.0638(14) 0.0016(11) -0.0041(11) 0.0017(11)
C3 0.0490(13) 0.0508(12) 0.0482(12) -0.0028(10) 0.0022(10) 0.0024(10)
C4 0.0479(12) 0.0373(10) 0.0402(10) 0.0047(8) 0.0015(9) -0.0027(9)
C5 0.0548(13) 0.0548(13) 0.0464(11) -0.0033(10) 0.0002(10) 0.0098(11)
C6 0.0714(16) 0.0545(13) 0.0457(12) -0.0084(10) -0.0040(11) 0.0069(12)
C7 0.0473(12) 0.0360(10) 0.0382(10) 0.0028(8) 0.0030(8) 0.0035(9)
C8 0.0378(11) 0.0460(11) 0.0433(10) 0.0070(9) 0.0028(9) 0.0056(9)
C9 0.0382(11) 0.0464(10) 0.0447(10) 0.0098(9) -0.0031(9) 0.0019(9)
C10 0.0424(11) 0.0410(11) 0.0386(10) 0.0039(8) 0.0001(8) -0.0069(9)
C11 0.0587(14) 0.0392(11) 0.0446(11) 0.0036(9) 0.0040(10) -0.0091(10)
C12 0.0501(12) 0.0399(10) 0.0454(11) 0.0055(9) 0.0078(10) -0.0104(10)
C13 0.0655(16) 0.0554(14) 0.0719(15) 0.0047(12) 0.0079(13) 0.0024(12)
C14 0.0792(19) 0.0602(15) 0.102(2) -0.0160(16) 0.0401(18) -0.0016(15)
C15 0.101(2) 0.0634(16) 0.0570(15) -0.0137(13) 0.0262(15) -0.0281(16)
C16 0.0866(19) 0.0683(16) 0.0454(13) -0.0015(11) -0.0033(12) -0.0114(15)
C17 0.0596(15) 0.0566(13) 0.0510(12) 0.0000(10) 0.0036(11) -0.0012(11)
C18 0.0413(12) 0.0499(12) 0.0462(11) 0.0061(9) 0.0030(9) -0.0020(10)
C19 0.103(2) 0.0734(17) 0.0588(15) 0.0263(13) 0.0220(15) 0.0025(16)
C20 0.158(4) 0.111(3) 0.0692(18) 0.0249(18) 0.026(2) 0.040(3)
C21 0.0403(12) 0.0698(14) 0.0604(14) 0.0074(13) -0.0029(11) -0.0024(11)
C22 0.0449(12) 0.0448(12) 0.0484(11) 0.0016(9) 0.0063(9) -0.0057(10)
C23 0.0698(18) 0.0571(15) 0.160(3) 0.0145(19) 0.003(2) 0.0162(15)
Cl1 0.0944(5) 0.0795(5) 0.0784(4) -0.0116(4) -0.0417(4) 0.0094(4)
F1 0.0711(10) 0.0999(11) 0.0694(9) -0.0023(8) -0.0121(8) -0.0302(9)
F2 0.0620(9) 0.0667(8) 0.0815(9) 0.0214(7) -0.0002(7) -0.0206(7)
F3 0.0363(8) 0.0996(11) 0.1205(12) 0.0022(10) 0.0044(8) 0.0015(8)
N1 0.0440(9) 0.0364(8) 0.0372(8) 0.0027(7) 0.0044(8) -0.0043(7)
O1 0.1225(17) 0.0543(9) 0.0517(9) -0.0045(7) 0.0155(10) -0.0391(11)
O2 0.0546(9) 0.0532(9) 0.0625(9) 0.0175(7) 0.0026(8) 0.0069(8)
O3 0.0668(10) 0.0759(10) 0.0509(8) 0.0171(8) 0.0184(8) 0.0058(9)
O4 0.0463(9) 0.0461(8) 0.0812(10) 0.0080(8) 0.0016(8) 0.0039(7)
O5 0.0601(10) 0.0448(9) 0.0951(12) -0.0084(8) 0.0087(9) -0.0099(8)

loop_
_atom_type_symbol
_atom_type_description
_atom_type_scat_dispersion_real
_atom_type_scat_dispersion_imag
_atom_type_scat_source
C C 0.0033 0.0016 'International Tables Vol C Tables 4.2.6.8 and 6.1.1.4'
H H 0.0000 0.0000 'International Tables Vol C Tables 4.2.6.8 and 6.1.1.4'
N N 0.0061 0.0033 'International Tables Vol C Tables 4.2.6.8 and 6.1.1.4'
O O 0.0106 0.0060 'International Tables Vol C Tables 4.2.6.8 and 6.1.1.4'
F F 0.0171 0.0103 'International Tables Vol C Tables 4.2.6.8 and 6.1.1.4'
Cl Cl 0.1484 0.1585 'International Tables Vol C Tables 4.2.6.8 and 6.1.1.4'

loop_
_geom_angle_atom_site_label_1
_geom_angle_atom_site_label_2
_geom_angle_atom_site_label_3
_geom_angle
C6 C1 C2 121.7(2)
C6 C1 Cl1 118.96(18)
C2 C1 Cl1 119.35(19)
C1 C2 C3 119.2(2)
C1 C2 H2 120.4
C3 C2 H2 120.4
C4 C3 C2 120.41(19)
C4 C3 H3 119.8
C2 C3 H3 119.8
C3 C4 C5 118.79(19)
C3 C4 C7 122.78(17)
C5 C4 C7 118.43(18)
C4 C5 C6 121.4(2)
C4 C5 H5 119.3
C6 C5 H5 119.3
C1 C6 C5 118.5(2)
C1 C6 H6 120.7
C5 C6 H6 120.7
N1 C7 C4 115.06(16)
N1 C7 C8 104.39(15)
C4 C7 C8 114.73(15)
N1 C7 H7 107.4
C4 C7 H7 107.4
C8 C7 H7 107.4
C18 C8 C9 113.01(16)
C18 C8 C7 112.71(16)
C9 C8 C7 102.22(15)
C18 C8 H8 109.6
C9 C8 H8 109.6
C7 C8 H8 109.6
C21 C9 C10 121.46(17)
C21 C9 C8 114.68(17)
C10 C9 C8 104.38(15)
C21 C9 H9 104.9
C10 C9 H9 104.9
C8 C9 H9 104.9
N1 C10 C22 115.67(16)
N1 C10 C9 100.46(14)
C22 C10 C9 117.18(16)
N1 C10 H10 107.6
C22 C10 H10 107.6
C9 C10 H10 107.6
O1 C11 N1 120.87(18)
O1 C11 C12 120.30(18)
N1 C11 C12 118.83(17)
C13 C12 C17 119.4(2)
C13 C12 C11 121.7(2)
C17 C12 C11 118.73(19)
C12 C13 C14 119.5(2)
C12 C13 H13 120.2
C14 C13 H13 120.2
C15 C14 C13 120.6(3)
C15 C14 H14 119.7
C13 C14 H14 119.7
C14 C15 C16 120.3(2)
C14 C15 H15 119.8
C16 C15 H15 119.8
C15 C16 C17 120.2(2)
C15 C16 H16 119.9
C17 C16 H16 119.9
C12 C17 C16 119.9(2)
C12 C17 H17 120.1
C16 C17 H17 120.1
O2 C18 O3 125.23(19)
O2 C18 C8 124.57(18)
O3 C18 C8 110.20(18)
C20 C19 O3 108.7(2)
C20 C19 H19A 110.0
O3 C19 H19A 110.0
C20 C19 H19B 110.0
O3 C19 H19B 110.0
H19A C19 H19B 108.3
C19 C20 H20A 109.5
C19 C20 H20B 109.5
H20A C20 H20B 109.5
C19 C20 H20C 109.5
H20A C20 H20C 109.5
H20B C20 H20C 109.5
F2 C21 F1 107.46(19)
F2 C21 F3 105.78(19)
F1 C21 F3 105.62(19)
F2 C21 C9 116.26(18)
F1 C21 C9 112.37(18)
F3 C21 C9 108.65(19)
O5 C22 O4 124.9(2)
O5 C22 C10 121.81(19)
O4 C22 C10 113.00(17)
O4 C23 H23A 109.5
O4 C23 H23B 109.5
H23A C23 H23B 109.5
O4 C23 H23C 109.5
H23A C23 H23C 109.5
H23B C23 H23C 109.5
C11 N1 C10 123.65(15)
C11 N1 C7 117.70(15)
C10 N1 C7 112.29(15)
C18 O3 C19 115.80(18)
C22 O4 C23 115.11(19)

loop_
_geom_bond_atom_site_label_1
_geom_bond_atom_site_label_2
_geom_bond_distance
C1 C6 1.366(3)
C1 C2 1.366(3)
C1 Cl1 1.744(2)
C2 C3 1.389(3)
C2 H2 0.9300
C3 C4 1.375(3)
C3 H3 0.9300
C4 C5 1.381(3)
C4 C7 1.519(3)
C5 C6 1.381(3)
C5 H5 0.9300
C6 H6 0.9300
C7 N1 1.478(2)
C7 C8 1.547(3)
C7 H7 0.9800
C8 C18 1.517(3)
C8 C9 1.537(3)
C8 H8 0.9800
C9 C21 1.507(3)
C9 C10 1.533(3)
C9 H9 0.9800
C10 N1 1.472(2)
C10 C22 1.522(3)
C10 H10 0.9800
C11 O1 1.223(2)
C11 N1 1.355(2)
C11 C12 1.494(3)
C12 C13 1.372(3)
C12 C17 1.381(3)
C13 C14 1.392(4)
C13 H13 0.9300
C14 C15 1.353(4)
C14 H14 0.9300
C15 C16 1.355(4)
C15 H15 0.9300
C16 C17 1.389(3)
C16 H16 0.9300
C17 H17 0.9300
C18 O2 1.192(2)
C18 O3 1.325(2)
C19 C20 1.411(4)
C19 O3 1.464(3)
C19 H19A 0.9700
C19 H19B 0.9700
C20 H20A 0.9600
C20 H20B 0.9600
C20 H20C 0.9600
C21 F2 1.320(3)
C21 F1 1.326(3)
C21 F3 1.351(3)
C22 O5 1.194(2)
C22 O4 1.322(3)
C23 O4 1.440(3)
C23 H23A 0.9600
C23 H23B 0.9600
C23 H23C 0.9600

loop_
_geom_torsion_atom_site_label_1
_geom_torsion_atom_site_label_2
_geom_torsion_atom_site_label_3
_geom_torsion_atom_site_label_4
_geom_torsion
C6 C1 C2 C3 1.4(3)
Cl1 C1 C2 C3 179.97(17)
C1 C2 C3 C4 -0.9(3)
C2 C3 C4 C5 0.3(3)
C2 C3 C4 C7 179.62(18)
C3 C4 C5 C6 -0.3(3)
C7 C4 C5 C6 -179.58(19)
C2 C1 C6 C5 -1.3(4)
Cl1 C1 C6 C5 -179.88(17)
C4 C5 C6 C1 0.7(3)
C3 C4 C7 N1 -4.8(3)
C5 C4 C7 N1 174.47(17)
C3 C4 C7 C8 116.3(2)
C5 C4 C7 C8 -64.4(2)
N1 C7 C8 C18 99.62(18)
C4 C7 C8 C18 -27.2(2)
N1 C7 C8 C9 -21.98(18)
C4 C7 C8 C9 -148.83(16)
C18 C8 C9 C21 52.0(2)
C7 C8 C9 C21 173.44(17)
C18 C8 C9 C10 -83.26(19)
C7 C8 C9 C10 38.15(18)
C21 C9 C10 N1 -170.31(17)
C8 C9 C10 N1 -38.84(17)
C21 C9 C10 C22 -44.2(3)
C8 C9 C10 C22 87.32(19)
O1 C11 C12 C13 105.0(3)
N1 C11 C12 C13 -74.5(3)
O1 C11 C12 C17 -70.8(3)
N1 C11 C12 C17 109.7(2)
C17 C12 C13 C14 0.7(3)
C11 C12 C13 C14 -175.0(2)
C12 C13 C14 C15 -0.1(4)
C13 C14 C15 C16 -0.9(4)
C14 C15 C16 C17 1.2(4)
C13 C12 C17 C16 -0.5(3)
C11 C12 C17 C16 175.4(2)
C15 C16 C17 C12 -0.5(4)
C9 C8 C18 O2 62.5(3)
C7 C8 C18 O2 -52.8(3)
C9 C8 C18 O3 -117.02(19)
C7 C8 C18 O3 127.71(19)
C10 C9 C21 F2 75.2(3)
C8 C9 C21 F2 -51.8(3)
C10 C9 C21 F1 -49.2(3)
C8 C9 C21 F1 -176.18(18)
C10 C9 C21 F3 -165.69(17)
C8 C9 C21 F3 67.3(2)
N1 C10 C22 O5 167.75(19)
C9 C10 C22 O5 49.5(3)
N1 C10 C22 O4 -17.7(2)
C9 C10 C22 O4 -135.95(18)
O1 C11 N1 C10 163.2(2)
C12 C11 N1 C10 -17.3(3)
O1 C11 N1 C7 13.4(3)
C12 C11 N1 C7 -167.13(18)
C22 C10 N1 C11 107.2(2)
C9 C10 N1 C11 -125.62(19)
C22 C10 N1 C7 -101.58(19)
C9 C10 N1 C7 25.59(18)
C4 C7 N1 C11 -82.6(2)
C8 C7 N1 C11 150.71(17)
C4 C7 N1 C10 124.28(17)
C8 C7 N1 C10 -2.36(19)
O2 C18 O3 C19 -2.2(3)
C8 C18 O3 C19 177.29(19)
C20 C19 O3 C18 145.5(3)
O5 C22 O4 C23 -2.7(3)
C10 C22 O4 C23 -177.0(2)
